data_2007335
loop_
_publ_author_name
'Thompson, Julia A.'
'Scott, Brian L.'
'Sauer, Nancy N.'

_publ_section_title
;
 Triethylenetetraminehexaacetic Acid Complex of Lead
;
_journal_issue 6
_journal_name_full 'Acta Crystallographica Section C'
_journal_page_first 734
_journal_page_last 736
_journal_paper_doi 10.1107/S0108270197018428
_journal_volume 54
_journal_year 1998
_chemical_formula_iupac
;
Na4 [Pb2 (C18 H24 N2 O12)](N O3)2, 10H2 O
;
_chemical_formula_moiety
;
C18 H24 N6 O18, Pb2, Na4, (N O3)2, (H2 O)10
;
_chemical_formula_sum 'C18 H44 N6 Na4 O28 Pb2'
_chemical_formula_weight 1298.9
_chemical_name_common
;
 tetrasodium triethylenetetraminehexaacetic acid
 dilead nitrate decahydrate
;
_chemical_name_systematic
;
tetrasodium
[\m~2~-[3,6,9,12-tetrakis(carboxymethyl)-3,6,9,12-tetraazatetradecanedioato-]
]-dilead dinitrate decahydrate
;
_space_group_IT_number 2
_symmetry_cell_setting triclinic
_symmetry_space_group_name_Hall '-P 1'
_symmetry_space_group_name_H-M 'P -1'
_cell_angle_alpha 63.700(10)
_cell_angle_beta 87.540(10)
_cell_angle_gamma 69.450(10)
_cell_formula_units_Z 1
_cell_length_a 10.2000(10)
_cell_length_b 10.2430(10)
_cell_length_c 11.2300(10)
_cell_measurement_reflns_used 32
_cell_measurement_temperature 293(2)
_cell_measurement_theta_max 25
_cell_measurement_theta_min 13
_cell_volume 976.0(2)
_computing_cell_refinement XSCANS
_computing_data_collection 'XSCANS (Siemens, 1994)'
_computing_data_reduction XSCANS
_computing_molecular_graphics 'SHELXTL/PC (Siemens, 1990)'
_computing_publication_material SHELXL93
_computing_structure_refinement 'SHELXL93 (Sheldrick, 1993)'
_computing_structure_solution 'SHELXS86 (Sheldrick, 1990)'
_diffrn_ambient_temperature 293(2)
_diffrn_measurement_device 'Siemens P4/PC'
_diffrn_measurement_method '\w scans'
_diffrn_radiation_monochromator graphite
_diffrn_radiation_source 'fine-focus sealed tube'
_diffrn_radiation_type MoK\a
_diffrn_radiation_wavelength 0.71073
_diffrn_reflns_av_R_equivalents 0.025
_diffrn_reflns_av_sigmaI/netI 0.0368
_diffrn_reflns_limit_h_max 14
_diffrn_reflns_limit_h_min -1
_diffrn_reflns_limit_k_max 12
_diffrn_reflns_limit_k_min -12
_diffrn_reflns_limit_l_max 15
_diffrn_reflns_limit_l_min -15
_diffrn_reflns_number 6084
_diffrn_reflns_theta_max 30.00
_diffrn_reflns_theta_min 2.04
_diffrn_standards_decay_% 3.21
_diffrn_standards_interval_count 97
_diffrn_standards_number 3
_exptl_absorpt_coefficient_mu 8.76
_exptl_absorpt_correction_T_max 0.246
_exptl_absorpt_correction_T_min 0.095
_exptl_absorpt_correction_type '\y scan (XEMP; Siemens, 1990)'
_exptl_crystal_colour colorless
_exptl_crystal_density_diffrn 2.210
_exptl_crystal_density_meas ?
_exptl_crystal_description 'square plate'
_exptl_crystal_F_000 626
_exptl_crystal_size_max 0.37
_exptl_crystal_size_mid 0.33
_exptl_crystal_size_min 0.16
_refine_diff_density_max 1.58
_refine_diff_density_min -2.04
_refine_ls_extinction_method none
_refine_ls_goodness_of_fit_all 1.079
_refine_ls_goodness_of_fit_obs 1.081
_refine_ls_hydrogen_treatment noref
_refine_ls_matrix_type full
_refine_ls_number_parameters 262
_refine_ls_number_reflns 5243
_refine_ls_number_restraints 0
_refine_ls_restrained_S_all 1.079
_refine_ls_restrained_S_obs 1.081
_refine_ls_R_factor_all 0.0365
_refine_ls_R_factor_obs .0308
_refine_ls_shift/esd_max 0.000
_refine_ls_shift/esd_mean 0.000
_refine_ls_structure_factor_coef Fsqd
_refine_ls_weighting_details 'w = 1/[\s^2^(Fo^2^)+(0.0478P)^2^+0.4283P] where P=(Fo^2^+2Fc^2^)/3'
_refine_ls_weighting_scheme calc
_refine_ls_wR_factor_all 0.0786
_refine_ls_wR_factor_obs .0752
_reflns_number_observed 4805
_reflns_number_total 5243
_reflns_observed_criterion >2sigma(I)
_cod_data_source_file fr1076.cif
_cod_data_source_block xr21
_cod_depositor_comments
;
 Marking attached hydrogen atoms.

 Antanas Vaitkus,
 2017-03-27

The following automatic conversions were performed:
'_symmetry_cell_setting' value 'Triclinic' changed to 'triclinic'
according to '/home/saulius/struct/CIF-dictionaries/cif_core.dic'
dictionary named 'cif_core.dic' version 2.4.1 from 2010-06-29.

Automatic conversion script
Id: cif_fix_enum 1527 2010-12-29 10:47:43Z saulius 

The following automatic conversions were performed:

'_exptl_crystal_density_meas' value 'not measured' was changed to '?'
- the value is perceived as not measured.

Automatic conversion script
Id: cif_fix_values 3008 2015-01-20 13:52:24Z robertas 

The following automatic conversions were performed:

'_refine_ls_weighting_scheme' value 'calc w =
1/[\s^2^(Fo^2^)+(0.0478P)^2^+0.4283P] where P=(Fo^2^+2Fc^2^)/3' was
changed to 'calc'. New tag '_refine_ls_weighting_details' was
created. The value of the new tag was set to 'w =
1/[\s^2^(Fo^2^)+(0.0478P)^2^+0.4283P] where P=(Fo^2^+2Fc^2^)/3'.

Automatic conversion script
Id: cif_fix_values 3143 2015-03-26 13:38:13Z robertas 
;
_cod_database_code 2007335

loop_
_symmetry_equiv_pos_as_xyz
'x, y, z'
'-x, -y, -z'

loop_
_atom_site_aniso_label
_atom_site_aniso_U_11
_atom_site_aniso_U_22
_atom_site_aniso_U_33
_atom_site_aniso_U_12
_atom_site_aniso_U_13
_atom_site_aniso_U_23
Pb1 .02103(8) .01661(8) .01392(8) -.00770(6) .00274(5) -.00718(6)
Na1 .0283(10) .0369(12) .0399(12) -.0119(9) .0059(8) -.0233(10)
Na2 .0322(11) .0336(12) .0548(15) -.0140(9) .0128(10) -.0216(11)
C1 .029(2) .018(2) .019(2) -.006(2) .002(2) -.009(2)
C2 .032(2) .017(2) .017(2) -.005(2) -.001(2) -.008(2)
C3 .022(2) .020(2) .019(2) -.004(2) .001(2) -.008(2)
C4 .019(2) .026(2) .028(2) -.004(2) -.002(2) -.014(2)
C5 .026(2) .017(2) .014(2) -.007(2) -.0022(15) -.0051(15)
C6 .029(2) .021(2) .027(2) -.016(2) .007(2) -.014(2)
C7 .024(2) .024(2) .025(2) -.012(2) .010(2) -.013(2)
C8 .030(2) .023(2) .020(2) -.016(2) .010(2) -.011(2)
C9 .036(2) .025(2) .022(2) -.013(2) .012(2) -.018(2)
O1 .038(2) .022(2) .018(2) -.0024(14) .0021(13) -.0117(13)
O2 .046(2) .023(2) .032(2) .006(2) -.006(2) -.011(2)
O3 .026(2) .022(2) .056(3) -.0074(14) -.003(2) -.018(2)
O4 .0223(15) .022(2) .033(2) .0002(13) .0028(13) -.0127(14)
O5 .034(2) .030(2) .020(2) -.0180(15) .0091(13) -.0136(14)
O6 .042(2) .029(2) .038(2) -.014(2) .007(2) -.025(2)
O7 .060(3) .033(2) .085(4) -.024(2) .030(3) -.022(3)
O8 .074(4) .051(3) .048(3) -.016(3) .010(3) -.015(2)
O9 .059(3) .074(4) .088(4) -.026(3) -.010(3) -.043(3)
N1 .025(2) .019(2) .014(2) -.0084(14) .0046(13) -.0091(13)
N2 .023(2) .016(2) .020(2) -.0068(14) .0034(13) -.0097(14)
N3 .029(2) .028(2) .054(3) -.006(2) .009(2) -.014(2)
O1W .030(2) .030(2) .051(3) -.009(2) .002(2) -.020(2)
O2W .052(3) .064(3) .063(3) -.011(2) -.002(2) -.045(3)
O3W .027(2) .043(2) .031(2) -.004(2) .0047(14) -.022(2)
O4W .072(3) .054(3) .036(2) -.011(3) .006(2) -.020(2)
O5W .042(2) .037(2) .029(2) -.013(2) .006(2) -.013(2)

loop_
_atom_site_label
_atom_site_fract_x
_atom_site_fract_y
_atom_site_fract_z
_atom_site_U_iso_or_equiv
_atom_site_thermal_displace_type
_atom_site_calc_flag
_atom_site_refinement_flags
_atom_site_occupancy
_atom_site_disorder_group
_atom_site_type_symbol
_atom_site_attached_hydrogens
Pb1 .02038(2) .46103(2) .211542(14) .01690(5) Uani d . 1 . Pb 0
Na1 -.4890(2) 1.0310(3) .1459(2) .0329(5) Uani d . 1 . Na 0
Na2 -.6588(2) .8114(3) .1800(3) .0393(5) Uani d . 1 . Na 0
C1 .1900(5) .1135(5) .4528(5) .0228(9) Uani d . 1 . C 0
C2 .1320(5) .2032(5) .5345(4) .0230(9) Uani d . 1 . C 0
H2A .1207(5) .1311(5) .6227(4) .028 Uiso calc R 1 . H 0
H2B .1996(5) .2450(5) .5460(4) .028 Uiso calc R 1 . H 0
C3 -.3184(5) .6946(5) .1395(4) .0223(8) Uani d . 1 . C 0
C4 -.3145(5) .5458(6) .1377(5) .0248(9) Uani d . 1 . C 0
H4A -.4053(5) .5355(6) .1549(5) .030 Uiso calc R 1 . H 0
H4B -.2985(5) .5535(6) .0494(5) .030 Uiso calc R 1 . H 0
C5 -.0864(5) .2624(5) .1086(4) .0198(8) Uani d . 1 . C 0
C6 -.1813(5) .2698(5) .2141(5) .0228(9) Uani d . 1 . C 0
H6A -.2726(5) .2755(5) .1860(5) .027 Uiso calc R 1 . H 0
H6B -.1410(5) .1738(5) .2971(5) .027 Uiso calc R 1 . H 0
C7 -.2427(5) .3754(6) .3752(5) .0230(9) Uani d . 1 . C 0
H7A -.3132(5) .3280(6) .3922(5) .028 Uiso calc R 1 . H 0
H7B -.2846(5) .4747(6) .3781(5) .028 Uiso calc R 1 . H 0
C8 -.1168(5) .2688(5) .4834(4) .0221(8) Uani d . 1 . C 0
H8A -.1489(5) .2499(5) .5701(4) .026 Uiso calc R 1 . H 0
H8B -.0771(5) .1688(5) .4816(4) .026 Uiso calc R 1 . H 0
C9 -.0408(5) .4466(6) .5251(5) .0245(9) Uani d . 1 . C 0
H9A -.0212(5) .3893(6) .6221(5) .029 Uiso calc R 1 . H 0
H9B -.1411(5) .5095(6) .5013(5) .029 Uiso calc R 1 . H 0
O1 .1367(4) .1746(4) .3329(3) .0272(7) Uani d . 1 . O 0
O2 .2910(5) -.0157(4) .5106(4) .0394(10) Uani d . 1 . O 0
O3 -.2034(4) .6979(4) .1727(4) .0344(9) Uani d . 1 . O 0
O4 -.4348(3) .8067(4) .1027(4) .0283(7) Uani d . 1 . O 0
O5 -.0227(4) .3571(4) .0641(3) .0254(7) Uani d . 1 . O 0
O6 -.0742(4) .1616(4) .0718(4) .0326(8) Uani d . 1 . O 0
O7 -.6833(6) .3708(6) .3485(6) .0599(15) Uani d . 1 . O 0
O8 -.6719(6) .5656(6) .1703(6) .0633(14) Uani d . 1 . O 0
O9 -.6119(6) .5382(7) .3624(7) .070(2) Uani d . 1 . O 0
N1 -.0051(4) .3330(4) .4692(4) .0187(7) Uani d . 1 . N 0
N2 -.2018(4) .4043(4) .2394(4) .0192(7) Uani d . 1 . N 0
N3 -.6547(5) .4909(6) .2936(6) .0400(11) Uani d . 1 . N 0
O1W -.2670(4) 1.0220(5) .0781(5) .0368(9) Uani d . 1 . O 0
O2W -.4846(5) 1.1663(6) .2597(6) .0559(13) Uani d . 1 . O 0
O3W -.7355(4) 1.0799(5) .1487(4) .0341(8) Uani d . 1 . O 2
O4W -.5316(6) .8170(6) .3735(5) .0578(14) Uani d . 1 . O 2
O5W -.9062(4) .8379(5) .1792(4) .0374(9) Uani d . 1 . O 2
H2WA -.5428 1.2442 .2711 .080 Uiso d . 1 . H 0
H2WB -.4001 1.1047 .3342 .080 Uiso d . 1 . H 0
H1WA -.2111 1.0629 .1160 .080 Uiso d . 1 . H 0
H1WB -.2003 .9229 .0991 .080 Uiso d . 1 . H 0

loop_
_atom_type_symbol
_atom_type_description
_atom_type_scat_dispersion_real
_atom_type_scat_dispersion_imag
_atom_type_scat_source
C C 0.0033 0.0016 'International Tables Vol C Tables 4.2.6.8 and 6.1.1.4'
H H 0.0000 0.0000 'International Tables Vol C Tables 4.2.6.8 and 6.1.1.4'
N N 0.0061 0.0033 'International Tables Vol C Tables 4.2.6.8 and 6.1.1.4'
O O 0.0106 0.0060 'International Tables Vol C Tables 4.2.6.8 and 6.1.1.4'
Na Na 0.0362 0.0249 'International Tables Vol C Tables 4.2.6.8 and 6.1.1.4'
Pb Pb -3.3944 10.1111 'International Tables Vol C Tables 4.2.6.8 and 6.1.1.4'

loop_
_geom_angle_atom_site_label_1
_geom_angle_atom_site_label_2
_geom_angle_atom_site_label_3
_geom_angle_site_symmetry_1
_geom_angle_site_symmetry_3
_geom_angle
_geom_angle_publ_flag
O5 Pb1 O1 . . 73.06(11) yes
O5 Pb1 N2 . . 66.35(12) yes
O1 Pb1 N2 . . 83.84(12) yes
O5 Pb1 O3 . . 106.49(12) yes
O1 Pb1 O3 . . 145.63(13) yes
N2 Pb1 O3 . . 65.84(12) yes
O5 Pb1 N1 . . 121.86(12) yes
O1 Pb1 N1 . . 64.57(11) yes
N2 Pb1 N1 . . 71.10(12) yes
O3 Pb1 N1 . . 89.47(13) yes
O2W Na1 O1W . . 93.2(2) no
O2W Na1 O3W . . 94.5(2) no
O1W Na1 O3W . . 163.9(2) no
O2W Na1 O4 . . 157.9(2) no
O1W Na1 O4 . . 82.76(14) no
O3W Na1 O4 . . 95.13(15) no
O2W Na1 O4 . 2_475 115.6(2) no
O1W Na1 O4 . 2_475 81.5(2) no
O3W Na1 O4 . 2_475 82.36(14) no
O4 Na1 O4 . 2_475 85.42(14) no
O2W Na1 O4W . . 87.4(2) no
O1W Na1 O4W . . 124.7(2) no
O3W Na1 O4W . . 69.9(2) no
O4 Na1 O4W . . 77.3(2) no
O4 Na1 O4W 2_475 . 145.5(2) no
O2W Na1 Na2 . . 130.6(2) no
O1W Na1 Na2 . . 131.16(13) no
O3W Na1 Na2 . . 49.51(11) no
O4 Na1 Na2 . . 48.43(10) no
O4 Na1 Na2 2_475 . 94.30(12) no
O4W Na1 Na2 . . 52.10(14) no
O2W Na1 Na1 . 2_475 156.7(2) no
O1W Na1 Na1 . 2_475 79.27(13) no
O3W Na1 Na1 . 2_475 88.15(12) no
O4 Na1 Na1 . 2_475 43.66(10) no
O4 Na1 Na1 2_475 2_475 41.76(9) no
O4W Na1 Na1 . 2_475 115.1(2) no
Na2 Na1 Na1 . 2_475 66.96(8) no
O2W Na1 Na2 . 2_475 109.5(2) no
O1W Na1 Na2 . 2_475 42.84(12) no
O3W Na1 Na2 . 2_475 121.05(13) no
O4 Na1 Na2 . 2_475 82.13(11) no
O4 Na1 Na2 2_475 2_475 38.69(9) no
O4W Na1 Na2 . 2_475 157.73(14) no
Na2 Na1 Na2 . 2_475 117.76(7) no
Na1 Na1 Na2 2_475 2_475 50.80(7) no
O4 Na2 O3W . . 94.42(15) no
O4 Na2 O5W . . 160.4(2) no
O3W Na2 O5W . . 88.10(15) no
O4 Na2 O9 . . 105.2(2) no
O3W Na2 O9 . . 140.0(2) no
O5W Na2 O9 . . 84.6(2) no
O4 Na2 O1W . 2_475 78.62(14) no
O3W Na2 O1W . 2_475 77.14(14) no
O5W Na2 O1W . 2_475 83.01(15) no
O9 Na2 O1W . 2_475 140.2(2) no
O4 Na2 O4W . . 79.0(2) no
O3W Na2 O4W . . 70.1(2) no
O5W Na2 O4W . . 119.9(2) no
O9 Na2 O4W . . 79.8(2) no
O1W Na2 O4W 2_475 . 138.4(2) no
O4 Na2 O8 . . 100.5(2) no
O3W Na2 O8 . . 158.8(2) no
O5W Na2 O8 . . 72.9(2) no
O9 Na2 O8 . . 49.2(2) no
O1W Na2 O8 2_475 . 91.0(2) no
O4W Na2 O8 . . 127.4(2) no
O4 Na2 N3 . . 107.58(15) no
O3W Na2 N3 . . 156.1(2) no
O5W Na2 N3 . . 74.35(15) no
O9 Na2 N3 . . 24.8(2) no
O1W Na2 N3 2_475 . 115.6(2) no
O4W Na2 N3 . . 104.4(2) no
O8 Na2 N3 . . 24.8(2) no
O4 Na2 Na1 . . 49.14(11) no
O3W Na2 Na1 . . 48.06(10) no
O5W Na2 Na1 . . 136.14(14) no
O9 Na2 Na1 . . 127.9(2) no
O1W Na2 Na1 2_475 . 85.19(12) no
O4W Na2 Na1 . . 53.83(14) no
O8 Na2 Na1 . . 149.5(2) no
N3 Na2 Na1 . . 147.15(14) no
O4 Na2 Na1 . 2_475 40.93(10) no
O3W Na2 Na1 . 2_475 84.10(12) no
O5W Na2 Na1 . 2_475 120.42(13) no
O9 Na2 Na1 . 2_475 132.7(2) no
O1W Na2 Na1 2_475 2_475 37.69(10) no
O4W Na2 Na1 . 2_475 112.28(15) no
O8 Na2 Na1 . 2_475 97.31(14) no
N3 Na2 Na1 . 2_475 118.62(13) no
Na1 Na2 Na1 . 2_475 62.24(7) no
O2 C1 O1 . . 124.3(4) no
O2 C1 C2 . . 116.9(4) no
O1 C1 C2 . . 118.7(4) no
N1 C2 C1 . . 112.1(4) no
O4 C3 O3 . . 125.0(5) no
O4 C3 C4 . . 117.2(4) no
O3 C3 C4 . . 117.8(4) no
N2 C4 C3 . . 111.8(4) no
O6 C5 O5 . . 123.7(4) no
O6 C5 C6 . . 117.6(4) no
O5 C5 C6 . . 118.7(4) no
N2 C6 C5 . . 113.4(4) no
N2 C7 C8 . . 111.7(4) no
N1 C8 C7 . . 113.6(4) no
N1 C9 C9 . 2_566 112.6(4) no
C1 O1 Pb1 . . 118.4(3) yes
C3 O3 Pb1 . . 116.7(3) yes
C3 O4 Na2 . . 129.2(3) no
C3 O4 Na1 . . 124.6(3) no
Na2 O4 Na1 . . 82.43(13) no
C3 O4 Na1 . 2_475 116.6(3) no
Na2 O4 Na1 . 2_475 100.38(15) no
Na1 O4 Na1 . 2_475 94.58(14) no
C5 O5 Pb1 . . 116.7(3) yes
N3 O8 Na2 . . 92.1(4) no
N3 O9 Na2 . . 96.9(4) no
C8 N1 C2 . . 109.5(4) no
C8 N1 C9 . . 110.4(3) no
C2 N1 C9 . . 111.9(4) no
C8 N1 Pb1 . . 106.8(2) yes
C2 N1 Pb1 . . 105.1(2) yes
C9 N1 Pb1 . . 112.8(3) yes
C6 N2 C4 . . 109.6(4) no
C6 N2 C7 . . 111.7(4) no
C4 N2 C7 . . 108.8(3) no
C6 N2 Pb1 . . 109.1(3) yes
C4 N2 Pb1 . . 106.8(3) yes
C7 N2 Pb1 . . 110.8(3) yes
O8 N3 O9 . . 119.7(6) no
O8 N3 O7 . . 120.1(6) no
O9 N3 O7 . . 120.2(7) no
O8 N3 Na2 . . 63.1(4) no
O9 N3 Na2 . . 58.3(4) no
O7 N3 Na2 . . 165.3(4) no
Na1 O1W Na2 . 2_475 99.5(2) no
Na1 O3W Na2 . . 82.43(13) no
Na2 O4W Na1 . . 74.07(15) no

loop_
_geom_bond_atom_site_label_1
_geom_bond_atom_site_label_2
_geom_bond_site_symmetry_2
_geom_bond_distance
_geom_bond_publ_flag
Pb1 O1 . 2.455(3) yes
Pb1 O3 . 2.559(3) yes
Pb1 O5 . 2.454(3) yes
Pb1 N1 . 2.641(4) yes
Pb1 N2 . 2.505(4) yes
Na1 O2W . 2.275(5) no
Na1 O1W . 2.342(5) no
Na1 O3W . 2.387(4) no
Na1 O4 . 2.427(4) no
Na1 O4 2_475 2.516(4) no
Na1 O4W . 2.671(6) no
Na1 Na2 . 3.181(3) no
Na1 Na1 2_475 3.632(4) no
Na1 Na2 2_475 3.778(3) no
Na2 O4 . 2.401(4) no
Na2 O3W . 2.440(5) no
Na2 O5W . 2.441(5) no
Na2 O9 . 2.514(7) no
Na2 O1W 2_475 2.604(5) no
Na2 O4W . 2.610(6) no
Na2 O8 . 2.617(6) no
Na2 N3 . 2.933(6) no
Na2 Na1 2_475 3.778(3) no
C1 O2 . 1.255(5) no
C1 O1 . 1.256(5) no
C1 C2 . 1.535(6) no
C2 N1 . 1.476(6) no
C3 O4 . 1.251(5) no
C3 O3 . 1.261(6) no
C3 C4 . 1.520(7) no
C4 N2 . 1.484(6) no
C5 O6 . 1.239(6) no
C5 O5 . 1.264(6) no
C5 C6 . 1.509(6) no
C6 N2 . 1.470(6) no
C7 N2 . 1.489(6) no
C7 C8 . 1.514(6) no
C8 N1 . 1.474(6) no
C9 N1 . 1.488(5) no
C9 C9 2_566 1.503(10) no
O4 Na1 2_475 2.516(4) no
O7 N3 . 1.242(7) no
O8 N3 . 1.233(7) no
O9 N3 . 1.238(8) no
O1W Na2 2_475 2.604(5) no
